data_4343538
loop_
_publ_author_name
'Vologzhanina, Anna V.'
'Belov, Alexander S.'
'Novikov, Valentin V.'
'Dolganov, Alexander V.'
'Romanenko, Galina V.'
'Ovcharenko, Victor I.'
'Korlyukov, Alexander A.'
'Buzin, Mikhail I.'
'Voloshin, Yan Z.'

_publ_section_title
;
 Synthesis and Temperature-Induced Structural Phase and Spin Transitions
 in Hexadecylboron-Capped Cobalt(II) Hexachloroclathrochelate and Its
 Diamagnetic Iron(II)-Encapsulating Analogue.
;
_journal_issue 12
_journal_name_full 'Inorganic chemistry'
_journal_page_first 5827
_journal_page_last 5838
_journal_paper_doi 10.1021/acs.inorgchem.5b00546
_journal_volume 54
_journal_year 2015
_chemical_formula_moiety 'C38 H66 B2 Cl6 Fe N6 O6'
_chemical_formula_sum 'C38 H66 B2 Cl6 Fe N6 O6'
_chemical_formula_weight 993.14
_chemical_name_systematic
;
 ? 
;
_space_group_crystal_system monoclinic
_space_group_IT_number 15
_space_group_name_Hall '-C 2yc'
_space_group_name_H-M_alt 'C 1 2/c 1'
_symmetry_space_group_name_Hall '-C 2yc'
_symmetry_space_group_name_H-M 'C 1 2/c 1'
_atom_sites_solution_hydrogens geom
_atom_sites_solution_primary direct
_atom_sites_solution_secondary difmap
_audit_creation_method SHELXL-97
_cell_angle_alpha 90.00
_cell_angle_beta 102.504(4)
_cell_angle_gamma 90.00
_cell_formula_units_Z 4
_cell_length_a 44.739(4)
_cell_length_b 7.8988(8)
_cell_length_c 13.8864(14)
_cell_measurement_reflns_used 2253
_cell_measurement_temperature 168(2)
_cell_measurement_theta_max 24.22
_cell_measurement_theta_min 2.80
_cell_volume 4790.8(8)
_computing_cell_refinement 'APEX2 (Bruker, 2005)'
_computing_data_collection 'APEX2 (Bruker, 2005)'
_computing_data_reduction 'APEX2 (Bruker, 2005)'
_computing_molecular_graphics 'SHELXTL ver. 5.1 (Sheldrick, 2008)'
_computing_publication_material 'SHELXTL ver. 5.1 (Sheldrick, 2008)'
_computing_structure_refinement 'SHELXTL ver. 5.1 (Sheldrick, 2008)'
_computing_structure_solution 'SHELXTL ver. 5.1 (Sheldrick, 2008)'
_diffrn_ambient_temperature 168(2)
_diffrn_measured_fraction_theta_full 0.999
_diffrn_measured_fraction_theta_max 0.999
_diffrn_measurement_device_type 'Bruker APEX-II CCD'
_diffrn_measurement_method '\f and \w scans'
_diffrn_radiation_monochromator graphite
_diffrn_radiation_type MoK\a
_diffrn_radiation_wavelength 0.71073
_diffrn_reflns_av_R_equivalents 0.1101
_diffrn_reflns_av_unetI/netI 0.1108
_diffrn_reflns_limit_h_max 51
_diffrn_reflns_limit_h_min -54
_diffrn_reflns_limit_k_max 9
_diffrn_reflns_limit_k_min -9
_diffrn_reflns_limit_l_max 13
_diffrn_reflns_limit_l_min -17
_diffrn_reflns_number 17047
_diffrn_reflns_theta_full 26.00
_diffrn_reflns_theta_max 26.00
_diffrn_reflns_theta_min 1.86
_diffrn_source 'fine-focus sealed tube'
_diffrn_standards_number 0
_exptl_absorpt_coefficient_mu 0.698
_exptl_absorpt_correction_T_max 0.3792
_exptl_absorpt_correction_T_min 0.2255
_exptl_absorpt_correction_type multi-scan
_exptl_absorpt_process_details 'SADABS (Sheldrick, 1998)'
_exptl_crystal_colour red
_exptl_crystal_density_diffrn 1.377
_exptl_crystal_density_method 'not measured'
_exptl_crystal_description plate
_exptl_crystal_F_000 2088
_exptl_crystal_size_max 0.28
_exptl_crystal_size_mid 0.06
_exptl_crystal_size_min 0.02
_refine_diff_density_max 0.498
_refine_diff_density_min -0.739
_refine_diff_density_rms 0.075
_refine_ls_extinction_method none
_refine_ls_goodness_of_fit_ref 0.951
_refine_ls_hydrogen_treatment constr
_refine_ls_matrix_type full
_refine_ls_number_parameters 268
_refine_ls_number_reflns 4706
_refine_ls_number_restraints 0
_refine_ls_restrained_S_all 0.951
_refine_ls_R_factor_all 0.0956
_refine_ls_R_factor_gt 0.0467
_refine_ls_shift/su_max 0.000
_refine_ls_shift/su_mean 0.000
_refine_ls_structure_factor_coef Fsqd
_refine_ls_weighting_details 'calc w=1/[\s^2^(Fo^2^)+(0.0010P)^2^+0.0000P] where P=(Fo^2^+2Fc^2^)/3'
_refine_ls_weighting_scheme calc
_refine_ls_wR_factor_gt 0.0730
_refine_ls_wR_factor_ref 0.0820
_reflns_number_gt 2614
_reflns_number_total 4706
_reflns_threshold_expression I>2\s(I)
_cod_data_source_file ic5b00546_si_002.cif
_cod_data_source_block al14_168
_cod_original_cell_volume 4790.9(8)
_cod_database_code 4343538
_olex2_refinement_description
;
1. Others
 Fixed U12: Fe1(0)
 Fixed U23: Fe1(0)
 Fixed Uiso: H4A(0.038) H4B(0.038) H5A(0.041) H5B(0.041) H6A(0.042) H6B(0.042)
 H7A(0.046) H7B(0.046) H8A(0.044) H8B(0.044) H9A(0.048) H9B(0.048) H10A(0.046)
 H10B(0.046) H11A(0.049) H11B(0.049) H12A(0.045) H12B(0.045) H13A(0.05)
 H13B(0.05) H14A(0.05) H14B(0.05) H15A(0.05) H15B(0.05) H16A(0.053) H16B(0.053)
 H17A(0.053) H17B(0.053) H18A(0.056) H18B(0.056) H19A(0.082) H19B(0.082)
 H19C(0.082)
 Fixed X: Fe1(0) H4A(0.1156) H4B(0.1132) H5A(0.1018) H5B(0.1091) H6A(0.1538)
 H6B(0.1603) H7A(0.1416) H7B(0.1488) H8A(0.2007) H8B(0.1938) H9A(0.1875)
 H9B(0.1808) H10A(0.2333) H10B(0.2398) H11A(0.2205) H11B(0.2261) H12A(0.2786)
 H12B(0.2729) H13A(0.265) H13B(0.2601) H14A(0.3128) H14B(0.3177) H15A(0.3041)
 H15B(0.3001) H16A(0.3531) H16B(0.357) H17A(0.3391) H17B(0.3428) H18A(0.3924)
 H18B(0.3959) H19A(0.4101) H19B(0.3792) H19C(0.3781)
 Fixed Y: H4A(0.5642) H4B(0.3705) H5A(0.4701) H5B(0.6578) H6A(0.3947)
 H6B(0.5899) H7A(0.4681) H7B(0.662) H8A(0.5965) H8B(0.4005) H9A(0.6576)
 H9B(0.4614) H10A(0.4004) H10B(0.5972) H11A(0.4551) H11B(0.6528) H12A(0.5996)
 H12B(0.402) H13A(0.6529) H13B(0.4545) H14A(0.4079) H14B(0.6063) H15A(0.6556)
 H15B(0.4565) H16A(0.4182) H16B(0.6179) H17A(0.4607) H17B(0.6604) H18A(0.4263)
 H18B(0.6268) H19A(0.5536) H19B(0.6619) H19C(0.4604)
 Fixed Z: Fe1(0.25) H4A(0.3372) H4B(0.3026) H5A(0.133) H5B(0.1742) H6A(0.2066)
 H6B(0.2343) H7A(0.0361) H7B(0.0647) H8A(0.1248) H8B(0.1014) H9A(-0.0461) H9B(-
 0.0692) H10A(-0.0061) H10B(0.0154) H11A(-0.1776) H11B(-0.1571) H12A(-0.0934)
 H12B(-0.1142) H13A(-0.265) H13B(-0.2849) H14A(-0.2206) H14B(-0.2012) H15A(-
 0.3738) H15B(-0.3922) H16A(-0.3271) H16B(-0.3107) H17A(-0.4996) H17B(-0.4835)
 H18A(-0.4381) H18B(-0.4236) H19A(-0.5708) H19B(-0.5985) H19C(-0.6104)
;

loop_
_space_group_symop_id
_space_group_symop_operation_xyz
1 'x, y, z'
2 '-x, y, -z+1/2'
3 'x+1/2, y+1/2, z'
4 '-x+1/2, y+1/2, -z+1/2'
5 '-x, -y, -z'
6 'x, -y, z-1/2'
7 '-x+1/2, -y+1/2, -z'
8 'x+1/2, -y+1/2, z-1/2'

loop_
_atom_site_label
_atom_site_type_symbol
_atom_site_fract_x
_atom_site_fract_y
_atom_site_fract_z
_atom_site_U_iso_or_equiv
_atom_site_adp_type
_atom_site_occupancy
_atom_site_symmetry_multiplicity
_atom_site_calc_flag
_atom_site_refinement_flags
Fe1 Fe 0.0000 0.49082(8) 0.2500 0.02480(18) Uani 1 2 d S
Cl1 Cl 0.037968(19) 1.00509(11) 0.26192(6) 0.0377(2) Uani 1 1 d .
Cl2 Cl 0.028965(19) 0.22198(11) 0.00767(6) 0.0376(2) Uani 1 1 d .
Cl3 Cl -0.046407(19) 0.24516(12) -0.02650(6) 0.0405(3) Uani 1 1 d .
B1 B 0.07002(9) 0.4907(5) 0.2763(3) 0.0283(10) Uani 1 1 d .
O1 O 0.05736(5) 0.6643(3) 0.24836(15) 0.0307(6) Uani 1 1 d .
O2 O 0.05541(5) 0.3660(3) 0.19751(15) 0.0324(6) Uani 1 1 d .
O3 O -0.06169(5) 0.4409(3) 0.12901(15) 0.0347(6) Uani 1 1 d .
N1 N 0.02675(6) 0.6777(3) 0.24228(18) 0.0268(7) Uani 1 1 d .
N2 N 0.02438(6) 0.3708(3) 0.17478(19) 0.0276(7) Uani 1 1 d .
N3 N -0.03072(6) 0.4244(3) 0.13691(18) 0.0275(7) Uani 1 1 d .
C1 C 0.01593(7) 0.8291(4) 0.2497(2) 0.0264(8) Uani 1 1 d .
C2 C 0.01031(8) 0.3113(4) 0.0880(2) 0.0280(8) Uani 1 1 d .
C3 C -0.02234(8) 0.3335(4) 0.0696(2) 0.0270(8) Uani 1 1 d .
C4 C 0.10551(7) 0.4862(4) 0.2842(2) 0.0313(9) Uani 1 1 d .
H4A H 0.1156 0.5642 0.3372 0.038 Uiso 1 1 calc R
H4B H 0.1132 0.3705 0.3026 0.038 Uiso 1 1 calc R
C5 C 0.11433(7) 0.5370(4) 0.1873(2) 0.0344(9) Uani 1 1 d .
H5A H 0.1018 0.4701 0.1330 0.041 Uiso 1 1 calc R
H5B H 0.1091 0.6578 0.1742 0.041 Uiso 1 1 calc R
C6 C 0.14781(7) 0.5120(5) 0.1859(2) 0.0349(9) Uani 1 1 d .
H6A H 0.1538 0.3947 0.2066 0.042 Uiso 1 1 calc R
H6B H 0.1603 0.5899 0.2343 0.042 Uiso 1 1 calc R
C7 C 0.15461(7) 0.5440(5) 0.0844(2) 0.0382(10) Uani 1 1 d .
H7A H 0.1416 0.4681 0.0361 0.046 Uiso 1 1 calc R
H7B H 0.1488 0.6620 0.0647 0.046 Uiso 1 1 calc R
C8 C 0.18772(7) 0.5168(5) 0.0789(2) 0.0365(9) Uani 1 1 d .
H8A H 0.2007 0.5965 0.1248 0.044 Uiso 1 1 calc R
H8B H 0.1938 0.4005 0.1014 0.044 Uiso 1 1 calc R
C9 C 0.19376(7) 0.5416(5) -0.0235(2) 0.0403(10) Uani 1 1 d .
H9A H 0.1875 0.6576 -0.0461 0.048 Uiso 1 1 calc R
H9B H 0.1808 0.4614 -0.0692 0.048 Uiso 1 1 calc R
C10 C 0.22689(7) 0.5159(5) -0.0297(2) 0.0383(9) Uani 1 1 d .
H10A H 0.2333 0.4004 -0.0061 0.046 Uiso 1 1 calc R
H10B H 0.2398 0.5972 0.0154 0.046 Uiso 1 1 calc R
C11 C 0.23297(8) 0.5383(5) -0.1329(2) 0.0406(10) Uani 1 1 d .
H11A H 0.2205 0.4551 -0.1776 0.049 Uiso 1 1 calc R
H11B H 0.2261 0.6528 -0.1571 0.049 Uiso 1 1 calc R
C12 C 0.26610(7) 0.5166(4) -0.1383(2) 0.0378(9) Uani 1 1 d .
H12A H 0.2786 0.5996 -0.0934 0.045 Uiso 1 1 calc R
H12B H 0.2729 0.4020 -0.1142 0.045 Uiso 1 1 calc R
C13 C 0.27223(8) 0.5392(5) -0.2403(2) 0.0419(10) Uani 1 1 d .
H13A H 0.2650 0.6529 -0.2650 0.050 Uiso 1 1 calc R
H13B H 0.2601 0.4545 -0.2849 0.050 Uiso 1 1 calc R
C14 C 0.30556(7) 0.5213(5) -0.2456(2) 0.0415(10) Uani 1 1 d .
H14A H 0.3128 0.4079 -0.2206 0.050 Uiso 1 1 calc R
H14B H 0.3177 0.6063 -0.2012 0.050 Uiso 1 1 calc R
C15 C 0.31184(8) 0.5433(5) -0.3482(2) 0.0416(10) Uani 1 1 d .
H15A H 0.3041 0.6556 -0.3738 0.050 Uiso 1 1 calc R
H15B H 0.3001 0.4565 -0.3922 0.050 Uiso 1 1 calc R
C16 C 0.34524(8) 0.5297(5) -0.3536(2) 0.0444(10) Uani 1 1 d .
H16A H 0.3531 0.4182 -0.3271 0.053 Uiso 1 1 calc R
H16B H 0.3570 0.6179 -0.3107 0.053 Uiso 1 1 calc R
C17 C 0.35090(8) 0.5492(5) -0.4571(3) 0.0445(10) Uani 1 1 d .
H17A H 0.3391 0.4607 -0.4996 0.053 Uiso 1 1 calc R
H17B H 0.3428 0.6604 -0.4835 0.053 Uiso 1 1 calc R
C18 C 0.38403(8) 0.5370(5) -0.4647(3) 0.0467(11) Uani 1 1 d .
H18A H 0.3924 0.4263 -0.4381 0.056 Uiso 1 1 calc R
H18B H 0.3959 0.6268 -0.4236 0.056 Uiso 1 1 calc R
C19 C 0.38824(8) 0.5548(5) -0.5706(3) 0.0545(12) Uani 1 1 d .
H19A H 0.4101 0.5536 -0.5708 0.082 Uiso 1 1 calc R
H19B H 0.3792 0.6619 -0.5985 0.082 Uiso 1 1 calc R
H19C H 0.3781 0.4604 -0.6104 0.082 Uiso 1 1 calc R

loop_
_atom_site_aniso_label
_atom_site_aniso_U_11
_atom_site_aniso_U_22
_atom_site_aniso_U_33
_atom_site_aniso_U_23
_atom_site_aniso_U_13
_atom_site_aniso_U_12
Fe1 0.0249(4) 0.0306(4) 0.0194(4) 0.000 0.0060(3) 0.000
Cl1 0.0353(5) 0.0315(5) 0.0443(5) 0.0003(5) 0.0043(4) -0.0055(5)
Cl2 0.0398(6) 0.0492(6) 0.0258(5) -0.0058(5) 0.0117(4) 0.0081(5)
Cl3 0.0365(6) 0.0576(6) 0.0249(5) -0.0131(5) 0.0009(4) 0.0006(5)
B1 0.031(2) 0.036(2) 0.017(2) 0.006(2) 0.0029(17) -0.004(2)
O1 0.0232(14) 0.0340(14) 0.0356(14) 0.0017(11) 0.0082(11) -0.0004(11)
O2 0.0189(14) 0.0456(15) 0.0329(14) -0.0050(12) 0.0061(11) 0.0009(11)
O3 0.0226(14) 0.0554(16) 0.0258(13) -0.0088(12) 0.0049(10) 0.0001(12)
N1 0.0231(17) 0.0338(18) 0.0233(16) 0.0022(14) 0.0050(13) -0.0036(14)
N2 0.0280(18) 0.0307(17) 0.0257(17) 0.0005(14) 0.0096(13) 0.0043(14)
N3 0.0247(17) 0.0355(17) 0.0220(15) -0.0013(14) 0.0044(13) 0.0011(14)
C1 0.029(2) 0.0286(19) 0.0211(19) 0.0008(16) 0.0033(17) -0.0038(16)
C2 0.038(2) 0.029(2) 0.0182(19) 0.0006(16) 0.0095(16) 0.0024(17)
C3 0.039(2) 0.029(2) 0.0122(17) -0.0002(16) 0.0040(15) -0.0029(17)
C4 0.0194(19) 0.044(2) 0.0297(19) 0.0029(18) 0.0033(15) 0.0013(18)
C5 0.024(2) 0.053(3) 0.029(2) 0.0025(19) 0.0087(15) 0.0021(18)
C6 0.025(2) 0.053(2) 0.027(2) 0.0001(19) 0.0075(15) 0.0010(19)
C7 0.029(2) 0.058(3) 0.029(2) -0.0006(19) 0.0081(16) -0.0005(19)
C8 0.028(2) 0.054(3) 0.028(2) 0.0004(19) 0.0069(16) 0.000(2)
C9 0.032(2) 0.060(3) 0.030(2) 0.0005(19) 0.0098(17) 0.004(2)
C10 0.028(2) 0.056(3) 0.033(2) 0.000(2) 0.0093(16) -0.001(2)
C11 0.038(2) 0.058(3) 0.028(2) 0.001(2) 0.0127(17) 0.002(2)
C12 0.031(2) 0.054(3) 0.029(2) 0.001(2) 0.0091(16) 0.001(2)
C13 0.034(2) 0.063(3) 0.031(2) -0.002(2) 0.0100(16) 0.004(2)
C14 0.034(2) 0.060(3) 0.031(2) -0.001(2) 0.0089(17) -0.004(2)
C15 0.036(2) 0.054(3) 0.036(2) 0.000(2) 0.0106(18) 0.002(2)
C16 0.035(2) 0.065(3) 0.035(2) 0.001(2) 0.0126(18) -0.001(2)
C17 0.039(2) 0.058(3) 0.040(2) 0.003(2) 0.0155(18) 0.000(2)
C18 0.036(2) 0.062(3) 0.045(2) 0.001(2) 0.0151(19) 0.000(2)
C19 0.041(3) 0.073(3) 0.054(3) 0.008(2) 0.020(2) 0.006(2)

loop_
_atom_type_symbol
_atom_type_description
_atom_type_scat_dispersion_real
_atom_type_scat_dispersion_imag
_atom_type_scat_source
C C 0.0033 0.0016 'International Tables Vol C Tables 4.2.6.8 and 6.1.1.4'
H H 0.0000 0.0000 'International Tables Vol C Tables 4.2.6.8 and 6.1.1.4'
B B 0.0013 0.0007 'International Tables Vol C Tables 4.2.6.8 and 6.1.1.4'
N N 0.0061 0.0033 'International Tables Vol C Tables 4.2.6.8 and 6.1.1.4'
O O 0.0106 0.0060 'International Tables Vol C Tables 4.2.6.8 and 6.1.1.4'
Cl Cl 0.1484 0.1585 'International Tables Vol C Tables 4.2.6.8 and 6.1.1.4'
Fe Fe 0.3463 0.8444 'International Tables Vol C Tables 4.2.6.8 and 6.1.1.4'

loop_
_geom_angle_atom_site_label_1
_geom_angle_atom_site_label_2
_geom_angle_atom_site_label_3
_geom_angle
_geom_angle_site_symmetry_1
_geom_angle_site_symmetry_3
N1 Fe1 N1 79.37(17) . 2
N1 Fe1 N3 120.59(11) . .
N1 Fe1 N3 84.91(11) 2 .
N1 Fe1 N3 84.91(11) . 2
N1 Fe1 N3 120.59(11) 2 2
N2 Fe1 N1 85.10(11) . .
N2 Fe1 N1 147.88(11) . 2
N2 Fe1 N1 85.10(11) 2 2
N2 Fe1 N1 147.88(11) 2 .
N2 Fe1 N2 120.69(16) . 2
N2 Fe1 N3 79.06(11) 2 2
N2 Fe1 N3 85.39(11) 2 .
N2 Fe1 N3 85.39(11) . 2
N2 Fe1 N3 79.06(11) . .
N3 Fe1 N3 148.32(16) . 2
O1 B1 O2 109.2(2) . .
O1 B1 C4 111.0(3) . .
O2 B1 C4 108.0(3) . .
O3 B1 O1 108.4(3) 2 .
O3 B1 O2 108.3(3) 2 .
O3 B1 C4 112.0(3) 2 .
N1 O1 B1 114.0(2) . .
N2 O2 B1 114.3(2) . .
N3 O3 B1 113.2(2) . 2
O1 N1 Fe1 124.74(19) . .
C1 N1 Fe1 117.1(2) . .
C1 N1 O1 117.0(3) . .
O2 N2 Fe1 124.17(19) . .
C2 N2 Fe1 117.3(2) . .
C2 N2 O2 117.7(3) . .
O3 N3 Fe1 124.76(19) . .
C3 N3 Fe1 118.2(2) . .
C3 N3 O3 116.1(3) . .
N1 C1 Cl1 123.0(2) . .
N1 C1 C1 112.90(18) . 2
C1 C1 Cl1 124.09(12) 2 .
N2 C2 Cl2 123.2(3) . .
N2 C2 C3 112.6(3) . .
C3 C2 Cl2 124.2(2) . .
N3 C3 Cl3 124.7(3) . .
N3 C3 C2 112.3(3) . .
C2 C3 Cl3 123.0(3) . .
B1 C4 H4A 109.1 . .
B1 C4 H4B 109.1 . .
H4A C4 H4B 107.9 . .
C5 C4 B1 112.4(3) . .
C5 C4 H4A 109.1 . .
C5 C4 H4B 109.1 . .
C4 C5 H5A 108.6 . .
C4 C5 H5B 108.6 . .
H5A C5 H5B 107.5 . .
C6 C5 C4 114.8(3) . .
C6 C5 H5A 108.6 . .
C6 C5 H5B 108.6 . .
C5 C6 H6A 109.1 . .
C5 C6 H6B 109.1 . .
C5 C6 C7 112.7(3) . .
H6A C6 H6B 107.8 . .
C7 C6 H6A 109.1 . .
C7 C6 H6B 109.1 . .
C6 C7 H7A 108.6 . .
C6 C7 H7B 108.6 . .
H7A C7 H7B 107.6 . .
C8 C7 C6 114.6(3) . .
C8 C7 H7A 108.6 . .
C8 C7 H7B 108.6 . .
C7 C8 H8A 108.8 . .
C7 C8 H8B 108.8 . .
H8A C8 H8B 107.7 . .
C9 C8 C7 113.8(3) . .
C9 C8 H8A 108.8 . .
C9 C8 H8B 108.8 . .
C8 C9 H9A 108.7 . .
C8 C9 H9B 108.7 . .
C8 C9 C10 114.3(3) . .
H9A C9 H9B 107.6 . .
C10 C9 H9A 108.7 . .
C10 C9 H9B 108.7 . .
C9 C10 H10A 108.7 . .
C9 C10 H10B 108.7 . .
C9 C10 C11 114.4(3) . .
H10A C10 H10B 107.6 . .
C11 C10 H10A 108.7 . .
C11 C10 H10B 108.7 . .
C10 C11 H11A 108.7 . .
C10 C11 H11B 108.7 . .
H11A C11 H11B 107.6 . .
C12 C11 C10 114.2(3) . .
C12 C11 H11A 108.7 . .
C12 C11 H11B 108.7 . .
C11 C12 H12A 108.7 . .
C11 C12 H12B 108.7 . .
H12A C12 H12B 107.6 . .
C13 C12 C11 114.4(3) . .
C13 C12 H12A 108.7 . .
C13 C12 H12B 108.7 . .
C12 C13 H13A 108.6 . .
C12 C13 H13B 108.6 . .
C12 C13 C14 114.5(3) . .
H13A C13 H13B 107.6 . .
C14 C13 H13A 108.6 . .
C14 C13 H13B 108.6 . .
C13 C14 H14A 108.6 . .
C13 C14 H14B 108.6 . .
C13 C14 C15 114.7(3) . .
H14A C14 H14B 107.6 . .
C15 C14 H14A 108.6 . .
C15 C14 H14B 108.6 . .
C14 C15 H15A 108.5 . .
C14 C15 H15B 108.5 . .
C14 C15 C16 115.0(3) . .
H15A C15 H15B 107.5 . .
C16 C15 H15A 108.5 . .
C16 C15 H15B 108.5 . .
C15 C16 H16A 108.8 . .
C15 C16 H16B 108.8 . .
C15 C16 C17 114.0(3) . .
H16A C16 H16B 107.6 . .
C17 C16 H16A 108.8 . .
C17 C16 H16B 108.8 . .
C16 C17 H17A 108.5 . .
C16 C17 H17B 108.5 . .
H17A C17 H17B 107.5 . .
C18 C17 C16 115.2(3) . .
C18 C17 H17A 108.5 . .
C18 C17 H17B 108.5 . .
C17 C18 H18A 109.0 . .
C17 C18 H18B 109.0 . .
C17 C18 C19 112.9(3) . .
H18A C18 H18B 107.8 . .
C19 C18 H18A 109.0 . .
C19 C18 H18B 109.0 . .
C18 C19 H19A 109.5 . .
C18 C19 H19B 109.5 . .
C18 C19 H19C 109.5 . .
H19A C19 H19B 109.5 . .
H19A C19 H19C 109.5 . .
H19B C19 H19C 109.5 . .

loop_
_geom_bond_atom_site_label_1
_geom_bond_atom_site_label_2
_geom_bond_distance
_geom_bond_site_symmetry_2
Fe1 N1 1.918(3) .
Fe1 N1 1.918(3) 2
Fe1 N2 1.916(3) .
Fe1 N2 1.916(3) 2
Fe1 N3 1.922(2) 2
Fe1 N3 1.922(2) .
Cl1 C1 1.691(3) .
Cl2 C2 1.686(3) .
Cl3 C3 1.674(3) .
B1 O1 1.502(4) .
B1 O2 1.512(4) .
B1 O3 1.495(4) 2
B1 C4 1.568(4) .
O1 N1 1.358(3) .
O2 N2 1.356(3) .
O3 B1 1.495(4) 2
O3 N3 1.372(3) .
N1 C1 1.303(4) .
N2 C2 1.319(3) .
N3 C3 1.297(4) .
C1 C1 1.428(6) 2
C2 C3 1.438(4) .
C4 H4A 0.9900 .
C4 H4B 0.9900 .
C4 C5 1.535(4) .
C5 H5A 0.9900 .
C5 H5B 0.9900 .
C5 C6 1.515(4) .
C6 H6A 0.9900 .
C6 H6B 0.9900 .
C6 C7 1.526(4) .
C7 H7A 0.9900 .
C7 H7B 0.9900 .
C7 C8 1.515(4) .
C8 H8A 0.9900 .
C8 H8B 0.9900 .
C8 C9 1.516(4) .
C9 H9A 0.9900 .
C9 H9B 0.9900 .
C9 C10 1.517(4) .
C10 H10A 0.9900 .
C10 H10B 0.9900 .
C10 C11 1.526(4) .
C11 H11A 0.9900 .
C11 H11B 0.9900 .
C11 C12 1.510(4) .
C12 H12A 0.9900 .
C12 H12B 0.9900 .
C12 C13 1.512(4) .
C13 H13A 0.9900 .
C13 H13B 0.9900 .
C13 C14 1.515(4) .
C14 H14A 0.9900 .
C14 H14B 0.9900 .
C14 C15 1.521(4) .
C15 H15A 0.9900 .
C15 H15B 0.9900 .
C15 C16 1.516(4) .
C16 H16A 0.9900 .
C16 H16B 0.9900 .
C16 C17 1.521(4) .
C17 H17A 0.9900 .
C17 H17B 0.9900 .
C17 C18 1.512(4) .
C18 H18A 0.9900 .
C18 H18B 0.9900 .
C18 C19 1.529(5) .
C19 H19A 0.9800 .
C19 H19B 0.9800 .
C19 H19C 0.9800 .

loop_
_geom_torsion_atom_site_label_1
_geom_torsion_atom_site_label_2
_geom_torsion_atom_site_label_3
_geom_torsion_atom_site_label_4
_geom_torsion
_geom_torsion_site_symmetry_1
_geom_torsion_site_symmetry_4
Fe1 N1 C1 Cl1 170.34(16) . .
Fe1 N1 C1 C1 -7.3(4) . 2
Fe1 N2 C2 Cl2 173.12(16) . .
Fe1 N2 C2 C3 -6.1(4) . .
Fe1 N3 C3 Cl3 172.33(17) . .
Fe1 N3 C3 C2 -5.8(4) . .
Cl2 C2 C3 Cl3 10.1(4) . .
Cl2 C2 C3 N3 -171.7(2) . .
B1 O1 N1 Fe1 -8.2(3) . .
B1 O1 N1 C1 158.8(3) . .
B1 O2 N2 Fe1 -11.3(3) . .
B1 O2 N2 C2 157.9(3) . .
B1 O3 N3 Fe1 -9.3(4) 2 .
B1 O3 N3 C3 159.4(3) 2 .
B1 C4 C5 C6 -172.0(3) . .
O1 B1 O2 N2 -52.0(3) . .
O1 B1 C4 C5 -58.8(4) . .
O1 N1 C1 Cl1 2.3(4) . .
O1 N1 C1 C1 -175.3(3) . 2
O2 B1 O1 N1 62.4(3) . .
O2 B1 C4 C5 60.8(4) . .
O2 N2 C2 Cl2 3.2(4) . .
O2 N2 C2 C3 -176.1(2) . .
O3 B1 O1 N1 -55.3(3) 2 .
O3 B1 O2 N2 65.8(3) 2 .
O3 B1 C4 C5 179.9(3) 2 .
O3 N3 C3 Cl3 2.9(4) . .
O3 N3 C3 C2 -175.2(2) . .
N1 Fe1 N1 O1 169.8(3) 2 .
N1 Fe1 N1 C1 2.79(17) 2 .
N1 Fe1 N2 O2 110.3(3) 2 .
N1 Fe1 N2 O2 49.3(2) . .
N1 Fe1 N2 C2 -59.0(3) 2 .
N1 Fe1 N2 C2 -119.9(2) . .
N1 Fe1 N3 O3 -111.9(2) . .
N1 Fe1 N3 O3 -37.4(2) 2 .
N1 Fe1 N3 C3 79.7(3) . .
N1 Fe1 N3 C3 154.1(3) 2 .
N2 Fe1 N1 O1 -38.4(2) . .
N2 Fe1 N1 O1 107.3(3) 2 .
N2 Fe1 N1 C1 -59.7(3) 2 .
N2 Fe1 N1 C1 154.6(2) . .
N2 Fe1 N2 O2 -110.4(2) 2 .
N2 Fe1 N2 C2 80.4(2) 2 .
N2 Fe1 N3 O3 170.5(3) . .
N2 Fe1 N3 O3 48.0(2) 2 .
N2 Fe1 N3 C3 2.1(2) . .
N2 Fe1 N3 C3 -120.4(3) 2 .
N2 C2 C3 Cl3 -170.6(2) . .
N2 C2 C3 N3 7.5(4) . .
N3 Fe1 N1 O1 47.3(2) 2 .
N3 Fe1 N1 O1 -112.7(2) . .
N3 Fe1 N1 C1 -119.7(2) 2 .
N3 Fe1 N1 C1 80.3(3) . .
N3 Fe1 N2 O2 171.8(2) . .
N3 Fe1 N2 O2 -36.0(2) 2 .
N3 Fe1 N2 C2 2.5(2) . .
N3 Fe1 N2 C2 154.8(2) 2 .
N3 Fe1 N3 O3 108.5(2) 2 .
N3 Fe1 N3 C3 -59.9(2) 2 .
C4 B1 O1 N1 -178.7(2) . .
C4 B1 O2 N2 -172.8(2) . .
C4 C5 C6 C7 173.1(3) . .
C5 C6 C7 C8 -178.8(3) . .
C6 C7 C8 C9 177.4(3) . .
C7 C8 C9 C10 179.6(3) . .
C8 C9 C10 C11 179.2(3) . .
C9 C10 C11 C12 178.6(3) . .
C10 C11 C12 C13 -179.8(3) . .
C11 C12 C13 C14 178.7(3) . .
C12 C13 C14 C15 179.8(3) . .
C13 C14 C15 C16 178.6(3) . .
C14 C15 C16 C17 179.0(3) . .
C15 C16 C17 C18 179.7(3) . .
C16 C17 C18 C19 179.2(3) . .
